data_1008118
loop_
_publ_author_name
'Mosset, A'
'Jeannin, Y'

_publ_section_title
;
Sur un Compose Ternaire Orthorhombique Forme Entre le Zirconium,
L'arsenic et le Tellure
;
_journal_coden_ASTM JCOMAH
_journal_name_full 'Journal of the Less-Common Metals'
_journal_page_first 285
_journal_page_last 292
_journal_paper_doi 10.1016/0022-5088(72)90048-3
_journal_volume 26
_journal_year 1972
_chemical_formula_structural 'Zr3.88 As2.79 Te5.10'
_chemical_formula_sum 'As2.79 Te5.1 Zr3.88'
_chemical_name_systematic 'Zirconium arsenide telluride (3.9/2.8/5.1)'
_space_group_IT_number 71
_symmetry_cell_setting orthorhombic
_symmetry_Int_Tables_number 71
_symmetry_space_group_name_Hall '-I 2 2'
_symmetry_space_group_name_H-M 'I m m m'
_cell_angle_alpha 90
_cell_angle_beta 90
_cell_angle_gamma 90
_cell_formula_units_Z 1
_cell_length_a 5.64(1)
_cell_length_b 13.37(2)
_cell_length_c 3.78(1)
_cell_volume 285.0
_exptl_crystal_density_meas 7.01(0)
_refine_ls_R_factor_all 0.07
_cod_database_code 1008118

loop_
_symmetry_equiv_pos_as_xyz
x,y,z
x,-y,-z
-x,y,-z
-x,-y,z
-x,-y,-z
-x,y,z
x,-y,z
x,y,-z
1/2+x,1/2+y,1/2+z
1/2+x,1/2-y,1/2-z
1/2-x,1/2+y,1/2-z
1/2-x,1/2-y,1/2+z
1/2-x,1/2-y,1/2-z
1/2-x,1/2+y,1/2+z
1/2+x,1/2-y,1/2+z
1/2+x,1/2+y,1/2-z

loop_
_atom_site_aniso_label
_atom_site_aniso_U_11
_atom_site_aniso_U_12
_atom_site_aniso_U_13
_atom_site_aniso_U_22
_atom_site_aniso_U_23
_atom_site_aniso_U_33
Te1 0.0054(8) 0. 0. 0.0048(7) 0. 0.0111(8)
Zr1 0.0068(11) 0. 0. 0.0023(9) 0. 0.0101(11)
As1 0.0262(14) 0. 0. 0.0039(9) 0. 0.0103(10)
Te2 0.0262(14) 0. 0. 0.0039(9) 0. 0.0103(10)

loop_
_atom_site_label
_atom_site_type_symbol
_atom_site_symmetry_multiplicity
_atom_site_Wyckoff_symbol
_atom_site_fract_x
_atom_site_fract_y
_atom_site_fract_z
_atom_site_occupancy
_atom_site_attached_hydrogens
_atom_site_calc_flag
Te1 Te0 4 h 0. 0.2931(1) 0.5 1. 0 d
Zr1 Zr0 4 g 0. 0.1242(1) 0. 0.97 0 d
As1 As0 4 f 0.2528(3) 0.5 0. 0.7 0 d
Te2 Te0 4 f 0.2528(3) 0.5 0. 0.28 0 d

loop_
_atom_type_symbol
_atom_type_oxidation_number
Te0 0.000
Zr0 0.000
As0 0.000
